data_7718674
loop_
_publ_author_name
'Mikhailov, Artem A.'
'Tiognou, Appolinaire Tchoutchoua'
'Brovko, Anastasiya O.'
'Kostin, Gennadiy A.'
'Schaniel, Dominik'

_publ_section_title
;
 Exploring the photoswitching pathways and efficiency of NO isomerization
 in ethylenediamine ruthenium nitrosyl complexes.
;
_journal_issue 22
_journal_name_full 'Dalton transactions (Cambridge, England : 2003)'
_journal_page_first 8918
_journal_page_last 8931
_journal_paper_doi 10.1039/d5dt00549c
_journal_volume 54
_journal_year 2025
_chemical_formula_moiety 'C4 H15 N5 O2 Ru, 2(N O3)'
_chemical_formula_sum 'C4 H15 N7 O8 Ru'
_chemical_formula_weight 390.30
_space_group_crystal_system orthorhombic
_space_group_IT_number 19
_space_group_name_Hall 'P 2ac 2ab'
_space_group_name_H-M_alt 'P 21 21 21'
_atom_sites_solution_hydrogens mixed
_audit_creation_date 2025-04-09
_audit_creation_method
;
Olex2 1.3
(compiled 2020.11.12 svn.r5f609507 for OlexSys, GUI svn.r6408)
;
_audit_update_record
;
2025-04-09 deposited with the CCDC.	2025-05-02 downloaded from the CCDC.
;
_cell_angle_alpha 90
_cell_angle_beta 90
_cell_angle_gamma 90
_cell_formula_units_Z 4
_cell_length_a 8.7729(2)
_cell_length_b 9.1051(2)
_cell_length_c 16.5461(3)
_cell_measurement_reflns_used 47019
_cell_measurement_temperature 100.15
_cell_measurement_theta_max 29.7809
_cell_measurement_theta_min 2.2368
_cell_volume 1321.67(5)
_computing_cell_refinement 'CrysAlisPro 1.171.42.49 (Rigaku OD, 2022)'
_computing_data_collection 'CrysAlisPro 1.171.42.49 (Rigaku OD, 2022)'
_computing_data_reduction 'CrysAlisPro 1.171.42.49 (Rigaku OD, 2022)'
_computing_molecular_graphics 'Olex2 1.3 (Dolomanov et al., 2009)'
_computing_publication_material 'Olex2 1.3 (Dolomanov et al., 2009)'
_computing_structure_refinement 'SHELXL 2018/3 (Sheldrick, 2015)'
_computing_structure_solution 'SHELXT 2018/2 (Sheldrick, 2018)'
_diffrn_ambient_temperature 100.15
_diffrn_measured_fraction_theta_full 1.000
_diffrn_measured_fraction_theta_max 0.970
_diffrn_measurement_device_type 'SuperNova, Dual, Cu at home/near, Atlas'
_diffrn_radiation_type MoK\a
_diffrn_radiation_wavelength 0.71073
_diffrn_reflns_av_R_equivalents 0.0702
_diffrn_reflns_av_unetI/netI 0.0211
_diffrn_reflns_Laue_measured_fraction_full 1.000
_diffrn_reflns_Laue_measured_fraction_max 0.970
_diffrn_reflns_limit_h_max 12
_diffrn_reflns_limit_h_min -12
_diffrn_reflns_limit_k_max 12
_diffrn_reflns_limit_k_min -12
_diffrn_reflns_limit_l_max 22
_diffrn_reflns_limit_l_min -22
_diffrn_reflns_number 99184
_diffrn_reflns_point_group_measured_fraction_full 1.000
_diffrn_reflns_point_group_measured_fraction_max 0.972
_diffrn_reflns_theta_full 25.242
_diffrn_reflns_theta_max 29.781
_diffrn_reflns_theta_min 2.462
_exptl_absorpt_coefficient_mu 1.239
_exptl_absorpt_correction_T_max 1.00000
_exptl_absorpt_correction_T_min 0.89950
_exptl_absorpt_correction_type multi-scan
_exptl_absorpt_process_details
;
CrysAlisPro 1.171.42.49 (Rigaku Oxford Diffraction, 2022)
Empirical absorption correction using spherical harmonics,
implemented in SCALE3 ABSPACK scaling algorithm.
;
_exptl_crystal_colour 'clear light yellow'
_exptl_crystal_colour_lustre clear
_exptl_crystal_colour_modifier light
_exptl_crystal_colour_primary yellow
_exptl_crystal_density_diffrn 1.961
_exptl_crystal_description block
_exptl_crystal_F_000 784
_exptl_crystal_size_max 0.2
_exptl_crystal_size_mid 0.1
_exptl_crystal_size_min 0.05
_refine_diff_density_max 1.058
_refine_diff_density_min -0.691
_refine_diff_density_rms 0.116
_refine_ls_abs_structure_details
;
 Refined as a perfect inversion twin.
;
_refine_ls_abs_structure_Flack 0.5
_refine_ls_extinction_method none
_refine_ls_goodness_of_fit_ref 1.038
_refine_ls_hydrogen_treatment constr
_refine_ls_matrix_type full
_refine_ls_number_parameters 201
_refine_ls_number_reflns 3620
_refine_ls_number_restraints 0
_refine_ls_restrained_S_all 1.038
_refine_ls_R_factor_all 0.0346
_refine_ls_R_factor_gt 0.0309
_refine_ls_shift/su_max 0.001
_refine_ls_shift/su_mean 0.000
_refine_ls_structure_factor_coef Fsqd
_refine_ls_weighting_details 'w=1/[\s^2^(Fo^2^)+(0.0224P)^2^+4.5672P] where P=(Fo^2^+2Fc^2^)/3'
_refine_ls_weighting_scheme calc
_refine_ls_wR_factor_gt 0.0687
_refine_ls_wR_factor_ref 0.0711
_reflns_Friedel_coverage 0.748
_reflns_Friedel_fraction_full 1.000
_reflns_Friedel_fraction_max 0.975
_reflns_number_gt 3437
_reflns_number_total 3620
_reflns_threshold_expression 'I > 2\s(I)'
_cod_data_source_file d5dt00549c2.cif
_cod_data_source_block '[ruen2(on)oh]-gs_2nd_auto'
_cod_depositor_comments 'Adding full bibliography for 7718667--7718675.cif.'
_cod_database_code 7718674
_shelx_shelxl_version_number 2018/3
_shelx_space_group_comment
;
The symmetry employed for this shelxl refinement is uniquely defined
by the following loop, which should always be used as a source of
symmetry information in preference to the above space-group names.
They are only intended as comments.
;
_shelx_estimated_absorpt_t_max 0.941
_shelx_estimated_absorpt_t_min 0.790
_olex2_refinement_description
;
1. Fixed Uiso
 At 1.2 times of:
  All C(H,H) groups, All N(H,H) groups
 At 1.5 times of:
  All O(H) groups
2. Others
 Sof(H4A)=Sof(H4B)=Sof(C3)=Sof(H3C)=Sof(H3D)=Sof(C4)=Sof(H4C)=Sof(H4D)=1-FVAR(1)
 Sof(H5A)=Sof(H5B)=Sof(C5)=Sof(H5C)=Sof(H5D)=Sof(C6)=Sof(H6A)=Sof(H6B)=FVAR(1)
3.a Rotating group:
 O2(H2)
3.b Secondary CH2 refined with riding coordinates:
 N3(H3A,H3B), N4(H4A,H4B), N5(H5A,H5B), N2(H2A,H2B), C1(H1A,H1B), C2(H2C,H2D),
 C5(H5C,H5D), C6(H6A,H6B), C3(H3C,H3D), C4(H4C,H4D)
;
_olex2_submission_special_instructions 'No special instructions were received'

loop_
_space_group_symop_operation_xyz
'x, y, z'
'-x+1/2, -y, z+1/2'
'-x, y+1/2, -z+1/2'
'x+1/2, -y+1/2, -z'

loop_
_atom_site_label
_atom_site_type_symbol
_atom_site_fract_x
_atom_site_fract_y
_atom_site_fract_z
_atom_site_U_iso_or_equiv
_atom_site_adp_type
_atom_site_occupancy
_atom_site_site_symmetry_order
_atom_site_calc_flag
_atom_site_refinement_flags_posn
_atom_site_refinement_flags_adp
_atom_site_refinement_flags_occupancy
_atom_site_disorder_assembly
_atom_site_disorder_group
Ru1 Ru 0.78433(3) 0.70625(3) 0.74604(2) 0.01113(9) Uani 1 1 d . . . . .
O2 O 0.9566(3) 0.8434(3) 0.7424(3) 0.0170(6) Uani 1 1 d . . . . .
H2 H 1.041895 0.794574 0.737204 0.026 Uiso 1 1 d R U . . .
O1 O 0.5326(4) 0.5026(4) 0.7611(3) 0.0323(9) Uani 1 1 d . . . . .
O5 O 0.7842(4) 0.1539(4) 0.8045(2) 0.0261(7) Uani 1 1 d . . . . .
N6 N 0.7015(6) 0.2210(5) 0.8563(3) 0.0213(9) Uani 1 1 d . . . . .
N3 N 0.7003(5) 0.8456(4) 0.8365(2) 0.0155(8) Uani 1 1 d . . . . .
H3A H 0.708158 0.940798 0.820175 0.019 Uiso 1 1 calc R U . . .
H3B H 0.600203 0.825652 0.845727 0.019 Uiso 1 1 calc R U . . .
N4 N 0.7043(6) 0.8233(5) 0.6444(2) 0.0180(9) Uani 1 1 d . . . . .
H4A H 0.607684 0.794072 0.632455 0.022 Uiso 0.47(2) 1 calc R U P A 2
H4B H 0.702061 0.921043 0.655842 0.022 Uiso 0.47(2) 1 calc R U P A 2
N5 N 0.8930(6) 0.5824(5) 0.6554(3) 0.0172(9) Uani 1 1 d . . . . .
H5A H 0.988709 0.558485 0.672054 0.021 Uiso 0.53(2) 1 calc R U P A 1
H5B H 0.840476 0.497540 0.647290 0.021 Uiso 0.53(2) 1 calc R U P A 1
O4 O 0.5859(5) 0.1638(6) 0.8832(3) 0.0337(11) Uani 1 1 d . . . . .
N1 N 0.6298(4) 0.5862(4) 0.7528(3) 0.0162(6) Uani 1 1 d . . . . .
N7 N 0.6786(6) 0.2157(7) 0.6127(3) 0.0305(12) Uani 1 1 d . . . . .
N2 N 0.8946(5) 0.6099(5) 0.8439(2) 0.0154(8) Uani 1 1 d . . . . .
H2A H 0.887529 0.510441 0.840403 0.019 Uiso 1 1 calc R U . . .
H2B H 0.995060 0.634796 0.843400 0.019 Uiso 1 1 calc R U . . .
O7 O 0.5612(6) 0.1473(6) 0.5946(3) 0.0450(13) Uani 1 1 d . . . . .
O3 O 0.7425(8) 0.3442(5) 0.8785(3) 0.0530(18) Uani 1 1 d . . . . .
C1 C 0.8232(7) 0.6612(7) 0.9202(3) 0.0221(13) Uani 1 1 d . . . . .
H1A H 0.893460 0.644788 0.966163 0.026 Uiso 1 1 calc R U . . .
H1B H 0.727974 0.605991 0.930538 0.026 Uiso 1 1 calc R U . . .
O8 O 0.7991(5) 0.1409(7) 0.6086(3) 0.0525(15) Uani 1 1 d . . . . .
C2 C 0.7890(8) 0.8234(6) 0.9114(3) 0.0212(10) Uani 1 1 d . . . . .
H2C H 0.729720 0.858311 0.958618 0.025 Uiso 1 1 calc R U . . .
H2D H 0.885242 0.879960 0.908884 0.025 Uiso 1 1 calc R U . . .
O6 O 0.6668(9) 0.3428(6) 0.6336(3) 0.062(2) Uani 1 1 d . . . . .
C5 C 0.7456(13) 0.7337(13) 0.5671(5) 0.015(2) Uani 0.53(2) 1 d . . P A 1
H5C H 0.668109 0.656630 0.557567 0.017 Uiso 0.53(2) 1 calc R U P A 1
H5D H 0.747814 0.799454 0.519455 0.017 Uiso 0.53(2) 1 calc R U P A 1
C6 C 0.9022(17) 0.6635(13) 0.5795(6) 0.015(2) Uani 0.53(2) 1 d . . P A 1
H6A H 0.926539 0.596348 0.534245 0.018 Uiso 0.53(2) 1 calc R U P A 1
H6B H 0.982288 0.739936 0.582585 0.018 Uiso 0.53(2) 1 calc R U P A 1
C3 C 0.802(2) 0.798(2) 0.5763(7) 0.027(4) Uani 0.47(2) 1 d . . P A 2
H3C H 0.897345 0.854350 0.581687 0.032 Uiso 0.47(2) 1 calc R U P A 2
H3D H 0.750200 0.827472 0.525647 0.032 Uiso 0.47(2) 1 calc R U P A 2
C4 C 0.834(3) 0.6405(19) 0.5753(8) 0.023(4) Uani 0.47(2) 1 d . . P A 2
H4C H 0.910515 0.620167 0.532752 0.028 Uiso 0.47(2) 1 calc R U P A 2
H4D H 0.739580 0.586930 0.560874 0.028 Uiso 0.47(2) 1 calc R U P A 2

loop_
_atom_site_aniso_label
_atom_site_aniso_U_11
_atom_site_aniso_U_22
_atom_site_aniso_U_33
_atom_site_aniso_U_23
_atom_site_aniso_U_13
_atom_site_aniso_U_12
Ru1 0.01001(13) 0.00960(13) 0.01379(14) 0.00001(15) -0.00029(15) -0.00077(10)
O2 0.0115(12) 0.0126(12) 0.0270(18) -0.0003(15) 0.0023(16) -0.0029(9)
O1 0.0327(19) 0.0360(19) 0.028(2) 0.0010(19) 0.0006(19) -0.0243(15)
O5 0.0223(17) 0.0206(17) 0.0354(19) -0.0043(14) 0.0059(18) -0.0005(15)
N6 0.024(2) 0.016(2) 0.0243(19) -0.0018(17) -0.0075(18) 0.0033(19)
N3 0.0135(19) 0.0145(18) 0.0186(18) -0.0011(14) 0.0020(16) 0.0000(15)
N4 0.016(2) 0.022(2) 0.0158(17) 0.0071(14) -0.0010(17) 0.0058(18)
N5 0.019(2) 0.019(2) 0.0137(19) -0.0032(15) 0.0005(16) 0.0037(17)
O4 0.024(2) 0.039(3) 0.037(2) -0.0087(19) 0.0031(18) -0.0070(19)
N1 0.0179(16) 0.0174(15) 0.0134(15) 0.0012(18) 0.0004(19) -0.0034(12)
N7 0.033(3) 0.039(3) 0.020(2) 0.001(2) 0.0087(18) 0.009(2)
N2 0.0145(19) 0.0146(19) 0.0172(19) 0.0004(15) 0.0013(15) 0.0007(16)
O7 0.037(3) 0.039(3) 0.060(3) 0.004(2) 0.015(2) -0.010(2)
O3 0.092(5) 0.0166(19) 0.051(3) -0.0108(18) 0.033(3) -0.019(2)
C1 0.028(3) 0.025(3) 0.012(2) 0.0046(18) 0.000(2) 0.000(2)
O8 0.029(2) 0.094(4) 0.035(2) -0.011(3) -0.006(2) 0.024(3)
C2 0.026(2) 0.022(3) 0.016(2) -0.0048(17) 0.000(2) 0.000(2)
O6 0.107(6) 0.034(3) 0.046(3) -0.017(2) 0.006(3) -0.021(3)
C5 0.015(5) 0.016(5) 0.012(4) -0.001(3) 0.000(3) -0.003(4)
C6 0.009(5) 0.026(5) 0.012(4) -0.003(3) 0.004(4) 0.003(4)
C3 0.024(8) 0.034(9) 0.022(5) 0.011(6) 0.001(5) 0.006(8)
C4 0.025(10) 0.029(7) 0.016(6) 0.001(5) 0.005(6) 0.006(6)

loop_
_atom_type_symbol
_atom_type_description
_atom_type_scat_dispersion_real
_atom_type_scat_dispersion_imag
_atom_type_scat_source
C C 0.0033 0.0016 'International Tables Vol C Tables 4.2.6.8 and 6.1.1.4'
H H 0.0000 0.0000 'International Tables Vol C Tables 4.2.6.8 and 6.1.1.4'
N N 0.0061 0.0033 'International Tables Vol C Tables 4.2.6.8 and 6.1.1.4'
O O 0.0106 0.0060 'International Tables Vol C Tables 4.2.6.8 and 6.1.1.4'
Ru Ru -1.2594 0.8363 'International Tables Vol C Tables 4.2.6.8 and 6.1.1.4'

loop_
_geom_angle_atom_site_label_1
_geom_angle_atom_site_label_2
_geom_angle_atom_site_label_3
_geom_angle
_geom_angle_site_symmetry_1
_geom_angle_site_symmetry_3
_geom_angle_publ_flag
O2 Ru1 N3 84.67(16) . . ?
O2 Ru1 N4 84.88(17) . . ?
O2 Ru1 N5 88.30(17) . . ?
O2 Ru1 N2 86.19(17) . . ?
N3 Ru1 N4 98.38(16) . . ?
N3 Ru1 N5 172.94(19) . . ?
N5 Ru1 N4 81.59(18) . . ?
N1 Ru1 O2 177.9(2) . . ?
N1 Ru1 N3 93.46(18) . . ?
N1 Ru1 N4 96.26(19) . . ?
N1 Ru1 N5 93.56(19) . . ?
N1 Ru1 N2 92.69(19) . . ?
N2 Ru1 N3 82.13(17) . . ?
N2 Ru1 N4 170.97(19) . . ?
N2 Ru1 N5 96.79(14) . . ?
Ru1 O2 H2 109.8 . . ?
O4 N6 O5 120.7(5) . . ?
O4 N6 O3 121.4(6) . . ?
O3 N6 O5 117.9(6) . . ?
Ru1 N3 H3A 109.8 . . ?
Ru1 N3 H3B 109.8 . . ?
H3A N3 H3B 108.3 . . ?
C2 N3 Ru1 109.4(3) . . ?
C2 N3 H3A 109.8 . . ?
C2 N3 H3B 109.8 . . ?
Ru1 N4 H4A 109.6 . . ?
Ru1 N4 H4B 109.6 . . ?
H4A N4 H4B 108.1 . . ?
C5 N4 Ru1 108.2(4) . . ?
C3 N4 Ru1 110.2(6) . . ?
C3 N4 H4A 109.6 . . ?
C3 N4 H4B 109.6 . . ?
Ru1 N5 H5A 109.3 . . ?
Ru1 N5 H5B 109.3 . . ?
H5A N5 H5B 108.0 . . ?
C6 N5 Ru1 111.6(5) . . ?
C6 N5 H5A 109.3 . . ?
C6 N5 H5B 109.3 . . ?
C4 N5 Ru1 106.3(7) . . ?
O1 N1 Ru1 175.8(4) . . ?
O7 N7 O8 114.3(6) . . ?
O6 N7 O7 118.5(6) . . ?
O6 N7 O8 127.1(7) . . ?
Ru1 N2 H2A 109.8 . . ?
Ru1 N2 H2B 109.8 . . ?
H2A N2 H2B 108.2 . . ?
C1 N2 Ru1 109.5(3) . . ?
C1 N2 H2A 109.8 . . ?
C1 N2 H2B 109.8 . . ?
N2 C1 H1A 110.1 . . ?
N2 C1 H1B 110.1 . . ?
N2 C1 C2 108.0(4) . . ?
H1A C1 H1B 108.4 . . ?
C2 C1 H1A 110.1 . . ?
C2 C1 H1B 110.1 . . ?
N3 C2 C1 108.5(4) . . ?
N3 C2 H2C 110.0 . . ?
N3 C2 H2D 110.0 . . ?
C1 C2 H2C 110.0 . . ?
C1 C2 H2D 110.0 . . ?
H2C C2 H2D 108.4 . . ?
N4 C5 H5C 110.0 . . ?
N4 C5 H5D 110.0 . . ?
H5C C5 H5D 108.4 . . ?
C6 C5 N4 108.5(8) . . ?
C6 C5 H5C 110.0 . . ?
C6 C5 H5D 110.0 . . ?
N5 C6 C5 106.1(10) . . ?
N5 C6 H6A 110.5 . . ?
N5 C6 H6B 110.5 . . ?
C5 C6 H6A 110.5 . . ?
C5 C6 H6B 110.5 . . ?
H6A C6 H6B 108.7 . . ?
N4 C3 H3C 110.4 . . ?
N4 C3 H3D 110.4 . . ?
N4 C3 C4 106.6(14) . . ?
H3C C3 H3D 108.6 . . ?
C4 C3 H3C 110.4 . . ?
C4 C3 H3D 110.4 . . ?
N5 C4 H4C 108.9 . . ?
N5 C4 H4D 108.9 . . ?
C3 C4 N5 113.4(14) . . ?
C3 C4 H4C 108.9 . . ?
C3 C4 H4D 108.9 . . ?
H4C C4 H4D 107.7 . . ?

loop_
_geom_bond_atom_site_label_1
_geom_bond_atom_site_label_2
_geom_bond_distance
_geom_bond_site_symmetry_2
_geom_bond_publ_flag
Ru1 O2 1.961(3) . ?
Ru1 N3 2.096(4) . ?
Ru1 N4 2.111(4) . ?
Ru1 N5 2.104(4) . ?
Ru1 N1 1.745(3) . ?
Ru1 N2 2.080(4) . ?
O2 H2 0.8746 . ?
O1 N1 1.151(5) . ?
O5 N6 1.279(6) . ?
N6 O4 1.224(7) . ?
N6 O3 1.233(6) . ?
N3 H3A 0.9100 . ?
N3 H3B 0.9100 . ?
N3 C2 1.478(7) . ?
N4 H4A 0.9100 . ?
N4 H4B 0.9100 . ?
N4 C5 1.560(10) . ?
N4 C3 1.434(13) . ?
N5 H5A 0.9100 . ?
N5 H5B 0.9100 . ?
N5 C6 1.459(11) . ?
N5 C4 1.519(16) . ?
N7 O7 1.240(8) . ?
N7 O8 1.259(7) . ?
N7 O6 1.212(8) . ?
N2 H2A 0.9100 . ?
N2 H2B 0.9100 . ?
N2 C1 1.484(7) . ?
C1 H1A 0.9900 . ?
C1 H1B 0.9900 . ?
C1 C2 1.515(8) . ?
C2 H2C 0.9900 . ?
C2 H2D 0.9900 . ?
C5 H5C 0.9900 . ?
C5 H5D 0.9900 . ?
C5 C6 1.529(17) . ?
C6 H6A 0.9900 . ?
C6 H6B 0.9900 . ?
C3 H3C 0.9900 . ?
C3 H3D 0.9900 . ?
C3 C4 1.46(3) . ?
C4 H4C 0.9900 . ?
C4 H4D 0.9900 . ?

loop_
_geom_torsion_atom_site_label_1
_geom_torsion_atom_site_label_2
_geom_torsion_atom_site_label_3
_geom_torsion_atom_site_label_4
_geom_torsion
_geom_torsion_site_symmetry_1
_geom_torsion_site_symmetry_2
_geom_torsion_site_symmetry_3
_geom_torsion_site_symmetry_4
_geom_torsion_publ_flag
Ru1 N3 C2 C1 -38.7(6) . . . . ?
Ru1 N4 C5 C6 -37.4(11) . . . . ?
Ru1 N4 C3 C4 43.8(19) . . . . ?
Ru1 N5 C6 C5 -44.5(12) . . . . ?
Ru1 N5 C4 C3 34(2) . . . . ?
Ru1 N2 C1 C2 -40.6(5) . . . . ?
N4 C5 C6 N5 53.5(13) . . . . ?
N4 C3 C4 N5 -52(2) . . . . ?
N2 C1 C2 N3 52.6(6) . . . . ?
